data_4508149
loop_
_publ_author_name
'Yang, Peng'
'Li, Ming-Xing'
'Shao, Min'
'Wang, Meng-Si'
'Cao, Shi-Xun'
'Zhang, Jin-Cang'
'Zhang, Heng-Hua'

_publ_section_title
;
 Porous and Nanorod-Like Coordination Polymers Assembled from a New
 V-Shaped Bis(1,2,4-triazolyl)tripyridine Ligand
;
_journal_issue 10
_journal_name_full 'Crystal Growth &amp; Design'
_journal_page_first 4305
_journal_paper_doi 10.1021/cg400644k
_journal_volume 13
_journal_year 2013
_chemical_formula_sum 'C19 H15 N9 O2 Zn'
_chemical_formula_weight 466.77
_chemical_name_systematic
; 
 ? 
;
_space_group_IT_number 15
_symmetry_cell_setting monoclinic
_symmetry_space_group_name_Hall '-C 2yc'
_symmetry_space_group_name_H-M 'C 1 2/c 1'
_atom_sites_solution_hydrogens geom
_atom_sites_solution_primary direct
_atom_sites_solution_secondary difmap
_audit_creation_method SHELXL-97
_cell_angle_alpha 90.00
_cell_angle_beta 103.586(2)
_cell_angle_gamma 90.00
_cell_formula_units_Z 8
_cell_length_a 19.141(3)
_cell_length_b 13.3566(17)
_cell_length_c 15.726(2)
_cell_measurement_temperature 296(2)
_cell_volume 3908.0(9)
_computing_cell_refinement 'Bruker SAINT'
_computing_data_collection 'Bruker APEX2'
_computing_data_reduction 'Bruker SAINT'
_computing_molecular_graphics 'Bruker SHELXTL'
_computing_publication_material 'Bruker SHELXTL'
_computing_structure_refinement 'SHELXL-97 (Sheldrick, 2008)'
_computing_structure_solution 'SHELXS-97 (Sheldrick, 2008)'
_diffrn_ambient_temperature 296(2)
_diffrn_measured_fraction_theta_full 0.994
_diffrn_measured_fraction_theta_max 0.994
_diffrn_radiation_monochromator graphite
_diffrn_radiation_source 'fine-focus sealed tube'
_diffrn_radiation_type MoK\a
_diffrn_radiation_wavelength 0.71073
_diffrn_reflns_av_R_equivalents 0.0650
_diffrn_reflns_av_sigmaI/netI 0.0827
_diffrn_reflns_limit_h_max 20
_diffrn_reflns_limit_h_min -24
_diffrn_reflns_limit_k_max 16
_diffrn_reflns_limit_k_min -17
_diffrn_reflns_limit_l_max 20
_diffrn_reflns_limit_l_min -19
_diffrn_reflns_number 12113
_diffrn_reflns_theta_full 27.49
_diffrn_reflns_theta_max 27.49
_diffrn_reflns_theta_min 1.88
_exptl_absorpt_coefficient_mu 1.296
_exptl_absorpt_correction_T_max 0.8294
_exptl_absorpt_correction_T_min 0.6972
_exptl_absorpt_correction_type multi-scan
_exptl_absorpt_process_details sadabs
_exptl_crystal_density_diffrn 1.587
_exptl_crystal_density_method 'not measured'
_exptl_crystal_F_000 1904
_exptl_crystal_size_max 0.30
_exptl_crystal_size_mid 0.25
_exptl_crystal_size_min 0.15
_refine_diff_density_max 2.639
_refine_diff_density_min -0.566
_refine_diff_density_rms 0.136
_refine_ls_extinction_method none
_refine_ls_goodness_of_fit_ref 1.047
_refine_ls_hydrogen_treatment mixed
_refine_ls_matrix_type full
_refine_ls_number_parameters 281
_refine_ls_number_reflns 4454
_refine_ls_number_restraints 0
_refine_ls_restrained_S_all 1.047
_refine_ls_R_factor_all 0.1193
_refine_ls_R_factor_gt 0.0680
_refine_ls_shift/su_max 0.003
_refine_ls_shift/su_mean 0.000
_refine_ls_structure_factor_coef Fsqd
_refine_ls_weighting_details 'calc w=1/[\s^2^(Fo^2^)+(0.1208P)^2^+7.3352P] where P=(Fo^2^+2Fc^2^)/3'
_refine_ls_weighting_scheme calc
_refine_ls_wR_factor_gt 0.2024
_refine_ls_wR_factor_ref 0.2379
_reflns_number_gt 2520
_reflns_number_total 4454
_reflns_threshold_expression >2sigma(I)
_cod_data_source_file cg400644k_si_004.cif
_cod_data_source_block a
_cod_depositor_comments
;
The following automatic conversions were performed:

'_symmetry_cell_setting' value 'Monoclinic' changed to 'monoclinic'
according to /home/saulius/struct/CIF-dictionaries/cif_core.dic
dictionary named 'cif_core.dic' version 2.4.2 from 2011-04-26.

Automatic conversion script
Id: cif_fix_values 1891 2012-01-12 08:04:46Z andrius 
;
_cod_original_cell_volume 3908.1(9)
_cod_original_sg_symbol_H-M C2/c
_cod_database_code 4508149

loop_
_symmetry_equiv_pos_as_xyz
'x, y, z'
'-x, y, -z+1/2'
'x+1/2, y+1/2, z'
'-x+1/2, y+1/2, -z+1/2'
'-x, -y, -z'
'x, -y, z-1/2'
'-x+1/2, -y+1/2, -z'
'x+1/2, -y+1/2, z-1/2'

loop_
_atom_site_label
_atom_site_type_symbol
_atom_site_fract_x
_atom_site_fract_y
_atom_site_fract_z
_atom_site_U_iso_or_equiv
_atom_site_adp_type
_atom_site_occupancy
_atom_site_symmetry_multiplicity
_atom_site_calc_flag
_atom_site_refinement_flags
C1 C 0.4021(4) 1.0468(5) 0.6000(4) 0.0385(15) Uani 1 1 d .
H1 H 0.4030 1.0324 0.6581 0.046 Uiso 1 1 calc R
C2 C 0.4081(4) 0.9691(4) 0.5450(4) 0.0390(15) Uani 1 1 d .
H2 H 0.4115 0.9037 0.5659 0.047 Uiso 1 1 calc R
C3 C 0.4091(3) 0.9873(4) 0.4584(3) 0.0315(13) Uani 1 1 d .
C4 C 0.4065(3) 1.0872(4) 0.4328(4) 0.0357(14) Uani 1 1 d .
H4 H 0.4099 1.1042 0.3766 0.043 Uiso 1 1 calc R
C5 C 0.3989(3) 1.1611(4) 0.4913(4) 0.0356(14) Uani 1 1 d .
H5 H 0.3963 1.2273 0.4724 0.043 Uiso 1 1 calc R
C6 C 0.4131(3) 0.9063(4) 0.3984(3) 0.0315(13) Uani 1 1 d .
C7 C 0.4214(3) 0.7660(4) 0.3440(4) 0.0335(13) Uani 1 1 d .
C8 C 0.4262(3) 0.6586(4) 0.3257(4) 0.0331(13) Uani 1 1 d .
C9 C 0.4493(4) 0.5830(5) 0.3858(4) 0.0383(15) Uani 1 1 d .
H9 H 0.4669 0.5979 0.4447 0.046 Uiso 1 1 calc R
C10 C 0.4457(4) 0.4854(5) 0.3569(4) 0.0476(18) Uani 1 1 d .
H10 H 0.4618 0.4338 0.3963 0.057 Uiso 1 1 calc R
C11 C 0.4180(4) 0.4638(5) 0.2683(4) 0.0477(18) Uani 1 1 d .
H11 H 0.4138 0.3981 0.2481 0.057 Uiso 1 1 calc R
C12 C 0.3971(3) 0.5432(4) 0.2121(3) 0.0324(13) Uani 1 1 d .
C13 C 0.3656(4) 0.5361(4) 0.1178(4) 0.0341(13) Uani 1 1 d .
C14 C 0.3149(3) 0.4901(4) -0.0094(4) 0.0344(13) Uani 1 1 d .
C15 C 0.2828(3) 0.4265(5) -0.0845(4) 0.0379(14) Uani 1 1 d .
C16 C 0.2792(4) 0.3248(5) -0.0760(4) 0.0477(17) Uani 1 1 d .
H16 H 0.2961 0.2954 -0.0214 0.057 Uiso 1 1 calc R
C17 C 0.2508(4) 0.2654(5) -0.1477(5) 0.0516(19) Uani 1 1 d .
H17 H 0.2487 0.1966 -0.1400 0.062 Uiso 1 1 calc R
C18 C 0.2296(4) 0.4014(6) -0.2355(4) 0.0539(19) Uani 1 1 d .
H18 H 0.2125 0.4293 -0.2906 0.065 Uiso 1 1 calc R
C19 C 0.2571(4) 0.4659(5) -0.1662(4) 0.0494(18) Uani 1 1 d .
H19 H 0.2581 0.5346 -0.1752 0.059 Uiso 1 1 calc R
N1 N 0.3951(3) 1.1429(4) 0.5735(3) 0.0345(11) Uani 1 1 d .
N2 N 0.4306(3) 0.8104(3) 0.4218(3) 0.0311(11) Uani 1 1 d .
N3 N 0.3991(3) 0.8277(3) 0.2753(3) 0.0364(12) Uani 1 1 d .
N4 N 0.3940(3) 0.9211(4) 0.3102(3) 0.0408(13) Uani 1 1 d .
N5 N 0.4021(3) 0.6374(3) 0.2397(3) 0.0318(11) Uani 1 1 d .
N6 N 0.3456(3) 0.4517(4) 0.0709(3) 0.0381(12) Uani 1 1 d .
N7 N 0.3160(3) 0.5903(4) -0.0121(3) 0.0380(12) Uani 1 1 d .
N8 N 0.3493(3) 0.6195(3) 0.0715(3) 0.0359(12) Uani 1 1 d .
N9 N 0.2263(3) 0.3037(5) -0.2279(4) 0.0508(15) Uani 1 1 d .
O1W O 0.2578(3) 0.7787(4) 0.1304(3) 0.0473(12) Uani 1 1 d .
H1WA H 0.2451 0.7714 0.1763 0.071 Uiso 1 1 calc R
O2W O 0.4523(3) 0.7148(4) 0.5899(3) 0.0653(16) Uani 1 1 d .
Zn1 Zn 0.36277(4) 0.75468(5) 0.15121(4) 0.0330(3) Uani 1 1 d .
H2WA H 0.4537 0.7468 0.5440 0.040 Uiso 1 1 d R
H1WB H 0.2253 0.8197 0.1047 0.040 Uiso 1 1 d R
H2WB H 0.4218 0.6661 0.5843 0.040 Uiso 1 1 d R

loop_
_atom_site_aniso_label
_atom_site_aniso_U_11
_atom_site_aniso_U_22
_atom_site_aniso_U_33
_atom_site_aniso_U_23
_atom_site_aniso_U_13
_atom_site_aniso_U_12
C1 0.057(4) 0.033(3) 0.026(3) -0.001(2) 0.013(3) -0.001(3)
C2 0.058(4) 0.032(3) 0.028(3) 0.003(2) 0.013(3) 0.005(3)
C3 0.036(3) 0.032(3) 0.026(3) -0.003(2) 0.004(2) 0.001(2)
C4 0.046(4) 0.036(3) 0.028(3) 0.003(2) 0.013(3) 0.005(3)
C5 0.048(4) 0.029(3) 0.028(3) 0.003(2) 0.007(3) 0.003(3)
C6 0.035(3) 0.036(3) 0.023(3) -0.002(2) 0.006(2) 0.000(3)
C7 0.040(3) 0.035(3) 0.025(3) 0.002(2) 0.006(2) -0.001(3)
C8 0.039(3) 0.033(3) 0.026(3) -0.004(2) 0.007(2) 0.000(3)
C9 0.052(4) 0.044(3) 0.018(3) 0.001(2) 0.005(3) 0.014(3)
C10 0.069(5) 0.038(4) 0.035(3) 0.010(3) 0.011(3) 0.014(3)
C11 0.071(5) 0.034(3) 0.036(3) 0.003(3) 0.008(3) 0.014(3)
C12 0.041(3) 0.030(3) 0.024(3) -0.002(2) 0.003(2) 0.008(3)
C13 0.049(4) 0.025(3) 0.026(3) -0.002(2) 0.004(3) 0.009(3)
C14 0.042(4) 0.035(3) 0.025(3) -0.003(2) 0.006(3) 0.000(3)
C15 0.039(4) 0.041(3) 0.030(3) -0.009(3) 0.002(3) 0.001(3)
C16 0.062(5) 0.048(4) 0.035(3) -0.005(3) 0.016(3) -0.006(3)
C17 0.062(5) 0.045(4) 0.050(4) -0.015(3) 0.018(4) -0.010(3)
C18 0.060(5) 0.067(5) 0.029(3) -0.014(3) -0.002(3) 0.010(4)
C19 0.061(5) 0.046(4) 0.035(3) -0.009(3) 0.000(3) 0.004(3)
N1 0.043(3) 0.033(3) 0.028(2) -0.005(2) 0.010(2) 0.001(2)
N2 0.039(3) 0.033(3) 0.021(2) -0.0013(19) 0.006(2) 0.003(2)
N3 0.053(3) 0.029(2) 0.023(2) 0.000(2) 0.001(2) 0.000(2)
N4 0.061(4) 0.033(3) 0.026(3) -0.005(2) 0.005(2) 0.003(3)
N5 0.039(3) 0.032(3) 0.022(2) 0.0025(19) 0.004(2) 0.007(2)
N6 0.059(4) 0.028(3) 0.027(2) -0.002(2) 0.009(2) 0.005(2)
N7 0.053(3) 0.032(3) 0.026(2) -0.005(2) 0.005(2) 0.005(2)
N8 0.056(3) 0.026(2) 0.022(2) -0.0016(19) 0.002(2) 0.001(2)
N9 0.047(4) 0.056(4) 0.048(3) -0.024(3) 0.009(3) -0.007(3)
O1W 0.049(3) 0.057(3) 0.037(3) 0.016(2) 0.011(2) 0.015(2)
O2W 0.100(5) 0.044(3) 0.041(3) 0.006(2) -0.004(3) -0.009(3)
Zn1 0.0459(5) 0.0283(4) 0.0235(4) 0.0027(3) 0.0054(3) 0.0015(3)

loop_
_atom_type_symbol
_atom_type_description
_atom_type_scat_dispersion_real
_atom_type_scat_dispersion_imag
_atom_type_scat_source
C C 0.0033 0.0016 'International Tables Vol C Tables 4.2.6.8 and 6.1.1.4'
H H 0.0000 0.0000 'International Tables Vol C Tables 4.2.6.8 and 6.1.1.4'
N N 0.0061 0.0033 'International Tables Vol C Tables 4.2.6.8 and 6.1.1.4'
O O 0.0106 0.0060 'International Tables Vol C Tables 4.2.6.8 and 6.1.1.4'
Zn Zn 0.2839 1.4301 'International Tables Vol C Tables 4.2.6.8 and 6.1.1.4'

loop_
_geom_angle_atom_site_label_1
_geom_angle_atom_site_label_2
_geom_angle_atom_site_label_3
_geom_angle
_geom_angle_site_symmetry_1
_geom_angle_site_symmetry_3
N1 C1 C2 122.9(5) . .
N1 C1 H1 118.6 . .
C2 C1 H1 118.6 . .
C1 C2 C3 120.5(5) . .
C1 C2 H2 119.7 . .
C3 C2 H2 119.7 . .
C2 C3 C4 116.3(5) . .
C2 C3 C6 121.5(5) . .
C4 C3 C6 122.2(5) . .
C5 C4 C3 119.7(5) . .
C5 C4 H4 120.1 . .
C3 C4 H4 120.1 . .
N1 C5 C4 123.6(5) . .
N1 C5 H5 118.2 . .
C4 C5 H5 118.2 . .
N4 C6 N2 113.9(5) . .
N4 C6 C3 120.7(5) . .
N2 C6 C3 125.2(5) . .
N3 C7 N2 114.4(5) . .
N3 C7 C8 117.5(5) . .
N2 C7 C8 127.8(5) . .
N5 C8 C9 120.7(5) . .
N5 C8 C7 112.2(5) . .
C9 C8 C7 127.1(5) . .
C10 C9 C8 118.8(5) . .
C10 C9 H9 120.6 . .
C8 C9 H9 120.6 . .
C11 C10 C9 120.1(6) . .
C11 C10 H10 119.9 . .
C9 C10 H10 119.9 . .
C10 C11 C12 117.7(6) . .
C10 C11 H11 121.1 . .
C12 C11 H11 121.1 . .
N5 C12 C11 122.1(5) . .
N5 C12 C13 111.8(5) . .
C11 C12 C13 126.0(5) . .
N8 C13 N6 113.6(5) . .
N8 C13 C12 119.3(5) . .
N6 C13 C12 126.9(5) . .
N7 C14 N6 113.5(5) . .
N7 C14 C15 124.0(5) . .
N6 C14 C15 122.4(5) . .
C19 C15 C16 117.3(6) . .
C19 C15 C14 121.5(6) . .
C16 C15 C14 121.1(6) . .
C15 C16 C17 120.6(7) . .
C15 C16 H16 119.7 . .
C17 C16 H16 119.7 . .
N9 C17 C16 122.2(7) . .
N9 C17 H17 118.9 . .
C16 C17 H17 118.9 . .
N9 C18 C19 124.1(7) . .
N9 C18 H18 117.9 . .
C19 C18 H18 117.9 . .
C18 C19 C15 118.9(7) . .
C18 C19 H19 120.5 . .
C15 C19 H19 120.5 . .
C1 N1 C5 116.7(5) . .
C1 N1 Zn1 118.7(4) . 6_576
C5 N1 Zn1 123.7(4) . 6_576
C7 N2 C6 101.6(4) . .
C7 N3 N4 105.9(4) . .
C7 N3 Zn1 115.2(4) . .
N4 N3 Zn1 137.4(4) . .
C6 N4 N3 104.3(4) . .
C12 N5 C8 120.5(5) . .
C12 N5 Zn1 120.0(4) . .
C8 N5 Zn1 119.2(4) . .
C13 N6 C14 101.3(5) . .
C14 N7 N8 105.1(5) . .
C13 N8 N7 106.4(4) . .
C13 N8 Zn1 113.6(4) . .
N7 N8 Zn1 138.6(4) . .
C18 N9 C17 116.8(6) . .
Zn1 O1W H1WA 109.5 . .
Zn1 O1W H1WB 141.0 . .
H1WA O1W H1WB 99.1 . .
H2WA O2W H2WB 116.7 . .
O1W Zn1 N1 103.41(19) . 6_575
O1W Zn1 N5 114.76(19) . .
N1 Zn1 N5 141.8(2) 6_575 .
O1W Zn1 N3 100.2(2) . .
N1 Zn1 N3 99.31(19) 6_575 .
N5 Zn1 N3 75.46(17) . .
O1W Zn1 N8 93.5(2) . .
N1 Zn1 N8 102.98(19) 6_575 .
N5 Zn1 N8 74.91(17) . .
N3 Zn1 N8 150.33(18) . .

loop_
_geom_bond_atom_site_label_1
_geom_bond_atom_site_label_2
_geom_bond_distance
_geom_bond_site_symmetry_2
C1 N1 1.346(8) .
C1 C2 1.373(8) .
C1 H1 0.9300 .
C2 C3 1.388(8) .
C2 H2 0.9300 .
C3 C4 1.392(8) .
C3 C6 1.449(8) .
C4 C5 1.380(8) .
C4 H4 0.9300 .
C5 N1 1.334(7) .
C5 H5 0.9300 .
C6 N4 1.363(7) .
C6 N2 1.352(7) .
C7 N3 1.346(7) .
C7 N2 1.334(7) .
C7 C8 1.470(8) .
C8 N5 1.352(7) .
C8 C9 1.382(8) .
C9 C10 1.377(9) .
C9 H9 0.9300 .
C10 C11 1.399(8) .
C10 H10 0.9300 .
C11 C12 1.378(8) .
C11 H11 0.9300 .
C12 N5 1.328(7) .
C12 C13 1.467(7) .
C13 N8 1.326(7) .
C13 N6 1.353(7) .
C14 N7 1.339(7) .
C14 N6 1.361(7) .
C14 C15 1.468(8) .
C15 C19 1.368(8) .
C15 C16 1.368(9) .
C16 C17 1.380(9) .
C16 H16 0.9300 .
C17 N9 1.340(9) .
C17 H17 0.9300 .
C18 N9 1.314(9) .
C18 C19 1.391(9) .
C18 H18 0.9300 .
C19 H19 0.9300 .
N1 Zn1 2.026(5) 6_576
N3 N4 1.377(6) .
N3 Zn1 2.146(5) .
N5 Zn1 2.113(4) .
N7 N8 1.376(6) .
N8 Zn1 2.179(5) .
O1W Zn1 1.984(5) .
O1W H1WA 0.8200 .
O1W H1WB 0.8559 .
O2W H2WA 0.8437 .
O2W H2WB 0.8648 .
Zn1 N1 2.026(5) 6_575

loop_
_geom_hbond_atom_site_label_D
_geom_hbond_atom_site_label_H
_geom_hbond_atom_site_label_A
_geom_hbond_distance_DH
_geom_hbond_distance_HA
_geom_hbond_distance_DA
_geom_hbond_angle_DHA
_geom_hbond_site_symmetry_A
O1W H1WA N9 0.82 1.91 2.678(7) 154.9 6_566
O2W H2WB N6 0.86 2.12 2.987(7) 179.0 6_566
O1W H1WB N7 0.86 1.91 2.699(6) 152.5 7_565
